data_4101787
loop_
_publ_author_name
'Yajing Lian'
'Huw M. L. Davies'

_publ_section_title
;
 Rhodium-Catalyzed [3 + 2] Annulation of Indoles
;
_journal_name_full 'Journal of the American Chemical Society'
_journal_page_first 440
_journal_page_last 441
_journal_paper_doi 10.1021/ja9078094
_journal_volume 132
_journal_year 2010
_chemical_absolute_configuration ad
_chemical_formula_moiety 'C25 H22 Br N O2'
_chemical_formula_sum 'C25 H22 Br N O2'
_chemical_formula_weight 448.35
_chemical_name_systematic
; 
 ? 
;
_space_group_IT_number 4
_symmetry_cell_setting monoclinic
_symmetry_space_group_name_Hall 'P 2yb'
_symmetry_space_group_name_H-M 'P 1 21 1'
_atom_sites_solution_hydrogens geom
_atom_sites_solution_primary direct
_atom_sites_solution_secondary difmap
_audit_creation_method SHELXL-97
_cell_angle_alpha 90.00
_cell_angle_beta 105.207(6)
_cell_angle_gamma 90.00
_cell_formula_units_Z 2
_cell_length_a 10.3908(18)
_cell_length_b 8.4201(16)
_cell_length_c 12.468(2)
_cell_measurement_reflns_used 4960
_cell_measurement_temperature 173(2)
_cell_measurement_theta_max 65.81
_cell_measurement_theta_min 3.68
_cell_volume 1052.6(3)
_computing_cell_refinement 'Bruker SMART'
_computing_data_collection 'Bruker SMART'
_computing_data_reduction 'Bruker SAINT'
_computing_molecular_graphics 'Bruker SHELXTL'
_computing_publication_material 'Bruker SHELXTL'
_computing_structure_refinement 'SHELXL-97 (Sheldrick, 2008)'
_computing_structure_solution 'SHELXS-97 (Sheldrick, 2008)'
_diffrn_ambient_temperature 173(2)
_diffrn_measured_fraction_theta_full 0.931
_diffrn_measured_fraction_theta_max 0.931
_diffrn_measurement_device_type 'CCD area detector'
_diffrn_measurement_method 'phi and omega scans'
_diffrn_radiation_monochromator graphite
_diffrn_radiation_source 'fine-focus sealed tube'
_diffrn_radiation_type CuK\a
_diffrn_radiation_wavelength 1.54178
_diffrn_reflns_av_R_equivalents 0.0393
_diffrn_reflns_av_sigmaI/netI 0.0530
_diffrn_reflns_limit_h_max 12
_diffrn_reflns_limit_h_min -11
_diffrn_reflns_limit_k_max 8
_diffrn_reflns_limit_k_min -9
_diffrn_reflns_limit_l_max 14
_diffrn_reflns_limit_l_min -14
_diffrn_reflns_number 6414
_diffrn_reflns_theta_full 66.18
_diffrn_reflns_theta_max 66.18
_diffrn_reflns_theta_min 3.67
_exptl_absorpt_coefficient_mu 2.820
_exptl_absorpt_correction_T_max 0.7107
_exptl_absorpt_correction_T_min 0.5889
_exptl_absorpt_correction_type multi-scan
_exptl_absorpt_process_details SADABS
_exptl_crystal_colour colorless
_exptl_crystal_density_diffrn 1.415
_exptl_crystal_density_method 'not measured'
_exptl_crystal_description irreg
_exptl_crystal_F_000 460
_exptl_crystal_size_max 0.21
_exptl_crystal_size_mid 0.19
_exptl_crystal_size_min 0.13
_refine_diff_density_max 0.898
_refine_diff_density_min -0.861
_refine_diff_density_rms 0.183
_refine_ls_abs_structure_details 'Flack H D (1983), Acta Cryst. A39, 876-881'
_refine_ls_abs_structure_Flack 0.03(3)
_refine_ls_extinction_method none
_refine_ls_goodness_of_fit_ref 1.148
_refine_ls_hydrogen_treatment constr
_refine_ls_matrix_type full
_refine_ls_number_parameters 262
_refine_ls_number_reflns 2757
_refine_ls_number_restraints 1
_refine_ls_restrained_S_all 1.147
_refine_ls_R_factor_all 0.0545
_refine_ls_R_factor_gt 0.0422
_refine_ls_shift/su_max 0.000
_refine_ls_shift/su_mean 0.000
_refine_ls_structure_factor_coef Fsqd
_refine_ls_weighting_details 'calc w=1/[\s^2^(Fo^2^)+(0.1200P)^2^+0.2500P] where P=(Fo^2^+2Fc^2^)/3'
_refine_ls_weighting_scheme calc
_refine_ls_wR_factor_gt 0.1257
_refine_ls_wR_factor_ref 0.1616
_reflns_number_gt 2583
_reflns_number_total 2757
_reflns_threshold_expression >2sigma(I)
_cod_data_source_file ja9078094_si_002_2.cif
_cod_data_source_block 16
_cod_depositor_comments
;
The following automatic conversions were performed:

'_chemical_absolute_configuration' value 'AD' changed to 'ad'
according to the built-in table from CIF Core dictionary named
'cif_core.dic' version 2.4.1 from 2010-06-29.

Automatic conversion script
Id: cif_fix_values 1715 2011-07-08 13:25:40Z adriana 
;
_cod_database_code 4101787

loop_
_symmetry_equiv_pos_as_xyz
'x, y, z'
'-x, y+1/2, -z'

loop_
_atom_site_label
_atom_site_type_symbol
_atom_site_fract_x
_atom_site_fract_y
_atom_site_fract_z
_atom_site_U_iso_or_equiv
_atom_site_adp_type
_atom_site_occupancy
_atom_site_symmetry_multiplicity
_atom_site_calc_flag
_atom_site_refinement_flags
_atom_site_disorder_assembly
_atom_site_disorder_group
Br1 Br -0.51870(6) -0.39342(9) -0.19608(4) 0.0494(3) Uani 1 1 d . . .
C1 C -0.7052(5) -0.2603(7) -0.5662(4) 0.0306(11) Uani 1 1 d . . .
C2 C -0.6824(6) -0.1402(6) -0.4851(5) 0.0340(12) Uani 1 1 d . . .
H2A H -0.7046 -0.0326 -0.5045 0.041 Uiso 1 1 calc R . .
C3 C -0.6268(6) -0.1843(8) -0.3765(5) 0.0406(13) Uani 1 1 d . . .
H3A H -0.6126 -0.1068 -0.3193 0.049 Uiso 1 1 calc R . .
C4 C -0.5909(6) -0.3419(8) -0.3498(5) 0.0395(14) Uani 1 1 d . . .
C5 C -0.6102(5) -0.4598(7) -0.4304(4) 0.0293(11) Uani 1 1 d . . .
H5A H -0.5848 -0.5666 -0.4112 0.035 Uiso 1 1 calc R . .
C6 C -0.6672(5) -0.4168(7) -0.5386(4) 0.0282(11) Uani 1 1 d . . .
C7 C -0.7061(5) -0.5166(6) -0.6436(4) 0.0260(10) Uani 1 1 d . . .
H7A H -0.6332 -0.5902 -0.6506 0.031 Uiso 1 1 calc R . .
C8 C -0.8396(5) -0.6008(6) -0.6613(4) 0.0265(10) Uani 1 1 d . . .
C9 C -0.9265(6) -0.5582(7) -0.7552(4) 0.0321(11) Uani 1 1 d . . .
H9A H -1.0152 -0.5977 -0.7774 0.039 Uiso 1 1 calc R . .
C10 C -0.8720(5) -0.4426(6) -0.8228(4) 0.0309(11) Uani 1 1 d . . .
H10A H -0.9341 -0.3500 -0.8414 0.037 Uiso 1 1 calc R . .
C11 C -0.8550(5) -0.5147(7) -0.9305(4) 0.0316(11) Uani 1 1 d . . .
C12 C -0.8187(5) -0.6705(7) -0.9376(4) 0.0310(11) Uani 1 1 d . . .
H12A H -0.8062 -0.7366 -0.8739 0.037 Uiso 1 1 calc R . .
C13 C -0.7995(5) -0.7351(7) -1.0360(4) 0.0301(11) Uani 1 1 d . . .
C14 C -0.7600(5) -0.8941(9) -1.0439(4) 0.0367(11) Uani 1 1 d . . .
H14A H -0.7466 -0.9615 -0.9808 0.044 Uiso 1 1 calc R . .
C15 C -0.7405(7) -0.9536(9) -1.1423(5) 0.0436(14) Uani 1 1 d . . .
H15A H -0.7134 -1.0607 -1.1465 0.052 Uiso 1 1 calc R . .
C16 C -0.7612(6) -0.8540(9) -1.2353(4) 0.0462(17) Uani 1 1 d . . .
H16A H -0.7488 -0.8950 -1.3029 0.055 Uiso 1 1 calc R . .
C17 C -0.7985(6) -0.7001(8) -1.2308(5) 0.0409(14) Uani 1 1 d . . .
H17A H -0.8116 -0.6352 -1.2951 0.049 Uiso 1 1 calc R . .
C18 C -0.8183(6) -0.6350(8) -1.1318(5) 0.0364(13) Uani 1 1 d . . .
C19 C -0.8578(7) -0.4744(8) -1.1235(5) 0.0416(14) Uani 1 1 d . . .
H19A H -0.8723 -0.4070 -1.1866 0.050 Uiso 1 1 calc R . .
C20 C -0.8752(6) -0.4160(8) -1.0259(4) 0.0382(13) Uani 1 1 d . . .
H20A H -0.9010 -0.3084 -1.0218 0.046 Uiso 1 1 calc R . .
C21 C -0.7394(5) -0.3868(8) -0.7391(4) 0.0287(10) Uani 1 1 d . . .
C22 C -0.6214(6) -0.3562(7) -0.7887(4) 0.0359(12) Uani 1 1 d . . .
H22A H -0.6465 -0.2758 -0.8473 0.054 Uiso 1 1 calc R . .
H22B H -0.5973 -0.4550 -0.8201 0.054 Uiso 1 1 calc R . .
H22C H -0.5450 -0.3180 -0.7302 0.054 Uiso 1 1 calc R . .
C23 C -0.7898(7) -0.0919(7) -0.7314(6) 0.0429(14) Uani 1 1 d . . .
H23A H -0.8064 -0.0129 -0.6789 0.064 Uiso 1 1 calc R . .
H23B H -0.8673 -0.0978 -0.7961 0.064 Uiso 1 1 calc R . .
H23C H -0.7109 -0.0610 -0.7556 0.064 Uiso 1 1 calc R . .
C24 C -0.8616(5) -0.7174(6) -0.5796(4) 0.0276(11) Uani 1 1 d . . .
C25 C -1.0207(6) -0.8803(9) -0.5282(4) 0.0419(13) Uani 1 1 d . . .
H25A H -1.1152 -0.9094 -0.5527 0.063 Uiso 1 1 calc R . .
H25B H -1.0015 -0.8332 -0.4538 0.063 Uiso 1 1 calc R . .
H25C H -0.9658 -0.9755 -0.5261 0.063 Uiso 1 1 calc R . .
N1 N -0.7675(5) -0.2450(6) -0.6780(4) 0.0326(10) Uani 1 1 d . . .
O1 O -0.9905(4) -0.7665(5) -0.6051(3) 0.0385(9) Uani 1 1 d . . .
O2 O -0.7779(4) -0.7622(5) -0.5004(3) 0.0359(9) Uani 1 1 d . . .

loop_
_atom_site_aniso_label
_atom_site_aniso_U_11
_atom_site_aniso_U_22
_atom_site_aniso_U_33
_atom_site_aniso_U_23
_atom_site_aniso_U_13
_atom_site_aniso_U_12
Br1 0.0444(4) 0.0665(5) 0.0325(3) -0.0104(3) 0.0017(2) 0.0061(3)
C1 0.024(3) 0.033(3) 0.037(3) -0.005(2) 0.011(2) 0.001(2)
C2 0.032(3) 0.023(3) 0.048(3) -0.007(2) 0.014(2) -0.002(2)
C3 0.031(3) 0.045(3) 0.049(3) -0.015(3) 0.015(3) -0.001(2)
C4 0.033(3) 0.049(4) 0.034(3) -0.006(2) 0.005(2) 0.001(2)
C5 0.023(3) 0.033(3) 0.032(3) -0.006(2) 0.007(2) -0.0037(19)
C6 0.024(2) 0.028(3) 0.034(2) 0.000(2) 0.0104(19) -0.001(2)
C7 0.023(3) 0.023(2) 0.032(3) -0.001(2) 0.008(2) -0.003(2)
C8 0.028(3) 0.026(2) 0.028(2) -0.004(2) 0.011(2) 0.001(2)
C9 0.034(3) 0.036(3) 0.031(2) -0.007(2) 0.015(2) -0.003(2)
C10 0.028(3) 0.035(3) 0.030(2) -0.002(2) 0.009(2) 0.002(2)
C11 0.027(3) 0.041(3) 0.027(2) -0.001(2) 0.007(2) 0.000(2)
C12 0.022(3) 0.042(3) 0.029(2) 0.006(2) 0.007(2) 0.001(2)
C13 0.016(2) 0.046(3) 0.026(2) 0.001(2) 0.0007(19) 0.001(2)
C14 0.035(3) 0.042(3) 0.032(2) 0.003(3) 0.0070(19) 0.006(3)
C15 0.046(4) 0.049(3) 0.035(3) -0.003(2) 0.007(2) 0.008(3)
C16 0.032(3) 0.075(5) 0.033(3) -0.005(3) 0.013(2) 0.001(3)
C17 0.041(3) 0.054(4) 0.030(3) -0.003(3) 0.012(2) 0.001(3)
C18 0.032(3) 0.050(3) 0.027(3) 0.001(2) 0.007(2) -0.002(3)
C19 0.052(4) 0.048(4) 0.027(2) 0.012(2) 0.014(2) 0.005(3)
C20 0.045(3) 0.038(4) 0.032(2) 0.009(3) 0.011(2) 0.010(3)
C21 0.028(2) 0.029(2) 0.032(2) 0.013(3) 0.0115(18) 0.009(3)
C22 0.034(3) 0.040(3) 0.039(2) -0.001(2) 0.018(2) -0.002(2)
C23 0.052(4) 0.026(3) 0.053(3) 0.012(3) 0.018(3) 0.003(3)
C24 0.033(3) 0.024(2) 0.027(2) -0.012(2) 0.011(2) -0.002(2)
C25 0.039(3) 0.048(3) 0.046(3) 0.002(3) 0.023(2) -0.009(3)
N1 0.034(3) 0.030(2) 0.036(2) 0.002(2) 0.013(2) 0.0044(19)
O1 0.034(2) 0.046(2) 0.0375(19) 0.0008(18) 0.0135(16) -0.0083(17)
O2 0.039(2) 0.0303(19) 0.0360(19) 0.0014(17) 0.0059(17) -0.0025(16)

loop_
_atom_type_symbol
_atom_type_description
_atom_type_scat_dispersion_real
_atom_type_scat_dispersion_imag
_atom_type_scat_source
C C 0.0181 0.0091 'International Tables Vol C Tables 4.2.6.8 and 6.1.1.4'
H H 0.0000 0.0000 'International Tables Vol C Tables 4.2.6.8 and 6.1.1.4'
N N 0.0311 0.0180 'International Tables Vol C Tables 4.2.6.8 and 6.1.1.4'
O O 0.0492 0.0322 'International Tables Vol C Tables 4.2.6.8 and 6.1.1.4'
Br Br -0.6763 1.2805 'International Tables Vol C Tables 4.2.6.8 and 6.1.1.4'

loop_
_geom_angle_atom_site_label_1
_geom_angle_atom_site_label_2
_geom_angle_atom_site_label_3
_geom_angle
_geom_angle_site_symmetry_1
_geom_angle_site_symmetry_3
_geom_angle_publ_flag
N1 C1 C6 111.5(5) . . ?
N1 C1 C2 127.2(5) . . ?
C6 C1 C2 121.3(5) . . ?
C3 C2 C1 117.5(5) . . ?
C3 C2 H2A 121.3 . . ?
C1 C2 H2A 121.3 . . ?
C2 C3 C4 120.6(5) . . ?
C2 C3 H3A 119.7 . . ?
C4 C3 H3A 119.7 . . ?
C5 C4 C3 121.9(5) . . ?
C5 C4 Br1 120.4(5) . . ?
C3 C4 Br1 117.7(4) . . ?
C6 C5 C4 117.7(6) . . ?
C6 C5 H5A 121.1 . . ?
C4 C5 H5A 121.1 . . ?
C5 C6 C1 120.9(5) . . ?
C5 C6 C7 130.5(5) . . ?
C1 C6 C7 108.4(5) . . ?
C6 C7 C8 114.2(4) . . ?
C6 C7 C21 102.8(4) . . ?
C8 C7 C21 101.6(4) . . ?
C6 C7 H7A 112.4 . . ?
C8 C7 H7A 112.4 . . ?
C21 C7 H7A 112.4 . . ?
C9 C8 C24 126.7(5) . . ?
C9 C8 C7 112.7(5) . . ?
C24 C8 C7 120.7(5) . . ?
C8 C9 C10 113.8(5) . . ?
C8 C9 H9A 123.1 . . ?
C10 C9 H9A 123.1 . . ?
C9 C10 C11 112.7(5) . . ?
C9 C10 C21 102.6(4) . . ?
C11 C10 C21 114.9(4) . . ?
C9 C10 H10A 108.8 . . ?
C11 C10 H10A 108.8 . . ?
C21 C10 H10A 108.8 . . ?
C12 C11 C20 119.2(5) . . ?
C12 C11 C10 122.2(5) . . ?
C20 C11 C10 118.6(5) . . ?
C11 C12 C13 122.0(5) . . ?
C11 C12 H12A 119.0 . . ?
C13 C12 H12A 119.0 . . ?
C12 C13 C14 122.6(5) . . ?
C12 C13 C18 118.8(6) . . ?
C14 C13 C18 118.6(5) . . ?
C15 C14 C13 121.1(6) . . ?
C15 C14 H14A 119.5 . . ?
C13 C14 H14A 119.5 . . ?
C14 C15 C16 119.3(6) . . ?
C14 C15 H15A 120.4 . . ?
C16 C15 H15A 120.4 . . ?
C17 C16 C15 121.4(6) . . ?
C17 C16 H16A 119.3 . . ?
C15 C16 H16A 119.3 . . ?
C16 C17 C18 120.9(6) . . ?
C16 C17 H17A 119.5 . . ?
C18 C17 H17A 119.5 . . ?
C17 C18 C19 122.8(5) . . ?
C17 C18 C13 118.7(6) . . ?
C19 C18 C13 118.4(5) . . ?
C20 C19 C18 121.0(5) . . ?
C20 C19 H19A 119.5 . . ?
C18 C19 H19A 119.5 . . ?
C19 C20 C11 120.6(6) . . ?
C19 C20 H20A 119.7 . . ?
C11 C20 H20A 119.7 . . ?
N1 C21 C22 110.9(5) . . ?
N1 C21 C10 109.0(4) . . ?
C22 C21 C10 116.1(4) . . ?
N1 C21 C7 101.6(4) . . ?
C22 C21 C7 112.3(4) . . ?
C10 C21 C7 105.9(5) . . ?
C21 C22 H22A 109.5 . . ?
C21 C22 H22B 109.5 . . ?
H22A C22 H22B 109.5 . . ?
C21 C22 H22C 109.5 . . ?
H22A C22 H22C 109.5 . . ?
H22B C22 H22C 109.5 . . ?
N1 C23 H23A 109.5 . . ?
N1 C23 H23B 109.5 . . ?
H23A C23 H23B 109.5 . . ?
N1 C23 H23C 109.5 . . ?
H23A C23 H23C 109.5 . . ?
H23B C23 H23C 109.5 . . ?
O2 C24 O1 123.9(5) . . ?
O2 C24 C8 124.8(5) . . ?
O1 C24 C8 111.3(4) . . ?
O1 C25 H25A 109.5 . . ?
O1 C25 H25B 109.5 . . ?
H25A C25 H25B 109.5 . . ?
O1 C25 H25C 109.5 . . ?
H25A C25 H25C 109.5 . . ?
H25B C25 H25C 109.5 . . ?
C1 N1 C23 121.8(5) . . ?
C1 N1 C21 109.8(4) . . ?
C23 N1 C21 120.7(4) . . ?
C24 O1 C25 114.8(4) . . ?

loop_
_geom_bond_atom_site_label_1
_geom_bond_atom_site_label_2
_geom_bond_distance
_geom_bond_site_symmetry_2
_geom_bond_publ_flag
Br1 C4 1.915(6) . ?
C1 N1 1.380(8) . ?
C1 C6 1.392(9) . ?
C1 C2 1.406(8) . ?
C2 C3 1.377(9) . ?
C2 H2A 0.9500 . ?
C3 C4 1.395(10) . ?
C3 H3A 0.9500 . ?
C4 C5 1.389(8) . ?
C5 C6 1.373(8) . ?
C5 H5A 0.9500 . ?
C6 C7 1.518(7) . ?
C7 C8 1.521(7) . ?
C7 C21 1.587(7) . ?
C7 H7A 1.0000 . ?
C8 C9 1.327(8) . ?
C8 C24 1.475(7) . ?
C9 C10 1.493(8) . ?
C9 H9A 0.9500 . ?
C10 C11 1.527(7) . ?
C10 C21 1.566(8) . ?
C10 H10A 1.0000 . ?
C11 C12 1.374(9) . ?
C11 C20 1.421(8) . ?
C12 C13 1.403(8) . ?
C12 H12A 0.9500 . ?
C13 C14 1.411(10) . ?
C13 C18 1.433(8) . ?
C14 C15 1.389(8) . ?
C14 H14A 0.9500 . ?
C15 C16 1.401(9) . ?
C15 H15A 0.9500 . ?
C16 C17 1.359(10) . ?
C16 H16A 0.9500 . ?
C17 C18 1.413(8) . ?
C17 H17A 0.9500 . ?
C18 C19 1.425(10) . ?
C19 C20 1.367(8) . ?
C19 H19A 0.9500 . ?
C20 H20A 0.9500 . ?
C21 N1 1.487(8) . ?
C21 C22 1.532(7) . ?
C22 H22A 0.9800 . ?
C22 H22B 0.9800 . ?
C22 H22C 0.9800 . ?
C23 N1 1.441(8) . ?
C23 H23A 0.9800 . ?
C23 H23B 0.9800 . ?
C23 H23C 0.9800 . ?
C24 O2 1.193(7) . ?
C24 O1 1.357(7) . ?
C25 O1 1.447(7) . ?
C25 H25A 0.9800 . ?
C25 H25B 0.9800 . ?
C25 H25C 0.9800 . ?

loop_
_geom_torsion_atom_site_label_1
_geom_torsion_atom_site_label_2
_geom_torsion_atom_site_label_3
_geom_torsion_atom_site_label_4
_geom_torsion
_geom_torsion_site_symmetry_1
_geom_torsion_site_symmetry_2
_geom_torsion_site_symmetry_3
_geom_torsion_site_symmetry_4
_geom_torsion_publ_flag
N1 C1 C2 C3 175.3(5) . . . . ?
C6 C1 C2 C3 -3.0(8) . . . . ?
C1 C2 C3 C4 2.0(9) . . . . ?
C2 C3 C4 C5 -0.4(9) . . . . ?
C2 C3 C4 Br1 -178.3(4) . . . . ?
C3 C4 C5 C6 -0.5(8) . . . . ?
Br1 C4 C5 C6 177.5(4) . . . . ?
C4 C5 C6 C1 -0.5(8) . . . . ?
C4 C5 C6 C7 -177.2(5) . . . . ?
N1 C1 C6 C5 -176.3(4) . . . . ?
C2 C1 C6 C5 2.2(8) . . . . ?
N1 C1 C6 C7 1.1(6) . . . . ?
C2 C1 C6 C7 179.6(5) . . . . ?
C5 C6 C7 C8 81.3(7) . . . . ?
C1 C6 C7 C8 -95.8(5) . . . . ?
C5 C6 C7 C21 -169.5(5) . . . . ?
C1 C6 C7 C21 13.5(5) . . . . ?
C6 C7 C8 C9 119.9(5) . . . . ?
C21 C7 C8 C9 9.9(6) . . . . ?
C6 C7 C8 C24 -60.9(6) . . . . ?
C21 C7 C8 C24 -170.9(4) . . . . ?
C24 C8 C9 C10 -177.3(4) . . . . ?
C7 C8 C9 C10 1.9(6) . . . . ?
C8 C9 C10 C11 111.2(5) . . . . ?
C8 C9 C10 C21 -12.9(6) . . . . ?
C9 C10 C11 C12 -34.8(7) . . . . ?
C21 C10 C11 C12 82.2(7) . . . . ?
C9 C10 C11 C20 146.4(5) . . . . ?
C21 C10 C11 C20 -96.6(6) . . . . ?
C20 C11 C12 C13 0.7(8) . . . . ?
C10 C11 C12 C13 -178.1(5) . . . . ?
C11 C12 C13 C14 178.9(5) . . . . ?
C11 C12 C13 C18 0.1(8) . . . . ?
C12 C13 C14 C15 -179.3(5) . . . . ?
C18 C13 C14 C15 -0.5(8) . . . . ?
C13 C14 C15 C16 -0.4(9) . . . . ?
C14 C15 C16 C17 0.7(10) . . . . ?
C15 C16 C17 C18 -0.2(10) . . . . ?
C16 C17 C18 C19 -179.8(6) . . . . ?
C16 C17 C18 C13 -0.7(9) . . . . ?
C12 C13 C18 C17 179.8(5) . . . . ?
C14 C13 C18 C17 1.0(8) . . . . ?
C12 C13 C18 C19 -1.0(8) . . . . ?
C14 C13 C18 C19 -179.8(6) . . . . ?
C17 C18 C19 C20 -179.7(6) . . . . ?
C13 C18 C19 C20 1.2(9) . . . . ?
C18 C19 C20 C11 -0.4(10) . . . . ?
C12 C11 C20 C19 -0.5(9) . . . . ?
C10 C11 C20 C19 178.4(6) . . . . ?
C9 C10 C21 N1 -90.6(5) . . . . ?
C11 C10 C21 N1 146.8(4) . . . . ?
C9 C10 C21 C22 143.4(5) . . . . ?
C11 C10 C21 C22 20.8(8) . . . . ?
C9 C10 C21 C7 18.1(5) . . . . ?
C11 C10 C21 C7 -104.6(5) . . . . ?
C6 C7 C21 N1 -21.6(5) . . . . ?
C8 C7 C21 N1 96.8(5) . . . . ?
C6 C7 C21 C22 97.0(5) . . . . ?
C8 C7 C21 C22 -144.6(5) . . . . ?
C6 C7 C21 C10 -135.4(4) . . . . ?
C8 C7 C21 C10 -17.0(5) . . . . ?
C9 C8 C24 O2 173.7(5) . . . . ?
C7 C8 C24 O2 -5.4(7) . . . . ?
C9 C8 C24 O1 -7.0(7) . . . . ?
C7 C8 C24 O1 173.9(4) . . . . ?
C6 C1 N1 C23 -166.2(5) . . . . ?
C2 C1 N1 C23 15.3(9) . . . . ?
C6 C1 N1 C21 -16.7(6) . . . . ?
C2 C1 N1 C21 164.9(5) . . . . ?
C22 C21 N1 C1 -95.8(5) . . . . ?
C10 C21 N1 C1 135.3(5) . . . . ?
C7 C21 N1 C1 23.8(6) . . . . ?
C22 C21 N1 C23 54.1(7) . . . . ?
C10 C21 N1 C23 -74.9(7) . . . . ?
C7 C21 N1 C23 173.7(5) . . . . ?
O2 C24 O1 C25 -0.2(7) . . . . ?
C8 C24 O1 C25 -179.5(4) . . . . ?

loop_
_cod_related_entry_id
_cod_related_entry_database
_cod_related_entry_code
1 ChemSpider 30660065
